data_7128233
loop_
_publ_author_name
'Thum, Katharina'
'Pahl, J\"urgen'
'Eyselein, Jonathan'
'Elsen, Holger'
'Langer, Jens'
'Harder, Sjoerd'

_publ_section_title
;
 Retro-Diels-Alder decomposition of norbornadiene mediated by a cationic
 magnesium complex.
;
_journal_issue 43
_journal_name_full 'Chemical communications (Cambridge, England)'
_journal_page_first 5278
_journal_page_last 5281
_journal_paper_doi 10.1039/d1cc01691a
_journal_volume 57
_journal_year 2021
_chemical_formula_moiety 'C63 H53 B F20 Mg N2'
_chemical_formula_sum 'C63 H53 B F20 Mg N2'
_chemical_formula_weight 1253.19
_space_group_crystal_system triclinic
_space_group_IT_number 2
_space_group_name_Hall '-P 1'
_space_group_name_H-M_alt 'P -1'
_atom_sites_solution_hydrogens mixed
_atom_sites_solution_primary dual
_audit_creation_date 2019-06-17
_audit_creation_method
;
Olex2 1.2-alpha
(compiled 2018.07.26 svn.r3523 for OlexSys, GUI svn.r5532)
;
_audit_update_record
;
2021-03-29 deposited with the CCDC.	2021-04-26 downloaded from the CCDC.
;
_cell_angle_alpha 97.935(3)
_cell_angle_beta 98.421(3)
_cell_angle_gamma 115.012(4)
_cell_formula_units_Z 2
_cell_length_a 12.5647(6)
_cell_length_b 13.9361(6)
_cell_length_c 18.4496(4)
_cell_measurement_reflns_used 6674
_cell_measurement_temperature 100.0(1)
_cell_measurement_theta_max 73.5320
_cell_measurement_theta_min 3.5500
_cell_volume 2823.1(2)
_computing_cell_refinement 'CrysAlisPro 1.171.40.53 (Rigaku OD, 2019)'
_computing_data_collection 'CrysAlisPro 1.171.40.53 (Rigaku OD, 2019)'
_computing_data_reduction 'CrysAlisPro 1.171.40.53 (Rigaku OD, 2019)'
_computing_molecular_graphics 'Olex2 (Dolomanov et al., 2009)'
_computing_publication_material 'Olex2 (Dolomanov et al., 2009)'
_computing_structure_refinement 'ShelXL (Sheldrick, 2015)'
_computing_structure_solution 'ShelXT (Sheldrick, 2015)'
_diffrn_ambient_environment N~2~
_diffrn_ambient_temperature 100.0(1)
_diffrn_detector 'CCD plate'
_diffrn_detector_area_resol_mean 5.2903
_diffrn_detector_type AtlasS2
_diffrn_measured_fraction_theta_full 0.995
_diffrn_measured_fraction_theta_max 0.959
_diffrn_measurement_details
;
List of Runs (angles in degrees, time in seconds):

  # Type    Start    End  Width  t~exp~   \w     \q     \k     \f   Frames
#--------------------------------------------------------------------------
  1  \w    -91.00 -55.00   1.00   12.50    --  -41.39 125.00  90.00   36
  2  \w   -112.00 -13.00   1.00   12.50    --  -41.39 -57.00-120.00   99
  3  \w    -63.00  28.00   1.00   12.50    --  -41.39  57.00  30.00   91
  4  \w    -65.00  31.00   1.00   12.50    --  -41.39  38.00-180.00   96
  5  \w     43.00 132.00   1.00   40.00    --  106.30 -61.00 -30.00   89
  6  \w     33.00 131.00   1.00   40.00    --  106.30 -30.00  60.00   98
  7  \w     57.00 129.00   1.00   40.00    --  106.30 -30.00-120.00   72
  8  \w     33.00 117.00   1.00   40.00    --  106.30-125.00-120.00   84
  9  \w     83.00 178.00   1.00   40.00    --  106.30  30.00  90.00   95
 10  \w    104.00 178.00   1.00   40.00    --  106.30  45.00  30.00   74
 11  \w     24.00 102.00   1.00   40.00    --  106.30 -94.00 -60.00   78
 12  \w    122.00 173.00   1.00   40.00    --  106.30 125.00   0.00   51
 13  \w     87.00 117.00   1.00   40.00    --  106.30-125.00  90.00   30
 14  \w     84.00 138.00   1.00   40.00    --  106.30 -77.00  30.00   54
;
_diffrn_measurement_device 'four-circle diffractometer'
_diffrn_measurement_device_type 'SuperNova, Dual, Cu at home/near, AtlasS2'
_diffrn_measurement_method '\w scans'
_diffrn_orient_matrix_type 'CrysAlisPro convention (1999,Acta A55,543-557)'
_diffrn_orient_matrix_UB_11 -0.0878489000
_diffrn_orient_matrix_UB_12 0.0392374000
_diffrn_orient_matrix_UB_13 0.0275334000
_diffrn_orient_matrix_UB_21 0.1068542000
_diffrn_orient_matrix_UB_22 0.1110837000
_diffrn_orient_matrix_UB_23 0.0393924000
_diffrn_orient_matrix_UB_31 -0.0132636000
_diffrn_orient_matrix_UB_32 0.0421918000
_diffrn_orient_matrix_UB_33 -0.0720310000
_diffrn_radiation_monochromator mirror
_diffrn_radiation_probe x-ray
_diffrn_radiation_type CuK\a
_diffrn_radiation_wavelength 1.54184
_diffrn_reflns_av_R_equivalents 0.0285
_diffrn_reflns_av_unetI/netI 0.0479
_diffrn_reflns_Laue_measured_fraction_full 0.995
_diffrn_reflns_Laue_measured_fraction_max 0.959
_diffrn_reflns_limit_h_max 14
_diffrn_reflns_limit_h_min -15
_diffrn_reflns_limit_k_max 17
_diffrn_reflns_limit_k_min -17
_diffrn_reflns_limit_l_max 14
_diffrn_reflns_limit_l_min -22
_diffrn_reflns_number 18589
_diffrn_reflns_point_group_measured_fraction_full 0.995
_diffrn_reflns_point_group_measured_fraction_max 0.959
_diffrn_reflns_theta_full 67.684
_diffrn_reflns_theta_max 73.866
_diffrn_reflns_theta_min 3.590
_diffrn_source 'micro-focus sealed X-ray tube'
_diffrn_source_type 'SuperNova (Cu) X-ray Source'
_exptl_absorpt_coefficient_mu 1.251
_exptl_absorpt_correction_T_max 1.000
_exptl_absorpt_correction_T_min 0.850
_exptl_absorpt_correction_type gaussian
_exptl_absorpt_process_details
;
CrysAlisPro 1.171.40.53 (Rigaku Oxford Diffraction, 2019)
Numerical absorption correction based on gaussian integration over
			a multifaceted crystal model
Empirical absorption correction using spherical harmonics,
 implemented in SCALE3 ABSPACK scaling algorithm.
;
_exptl_crystal_colour 'clear colourless'
_exptl_crystal_colour_lustre clear
_exptl_crystal_colour_primary colourless
_exptl_crystal_density_diffrn 1.474
_exptl_crystal_description block
_exptl_crystal_F_000 1284
_exptl_crystal_size_max 0.14
_exptl_crystal_size_mid 0.058
_exptl_crystal_size_min 0.037
_refine_diff_density_max 0.259
_refine_diff_density_min -0.286
_refine_diff_density_rms 0.050
_refine_ls_extinction_method none
_refine_ls_goodness_of_fit_ref 1.015
_refine_ls_hydrogen_treatment mixed
_refine_ls_matrix_type full
_refine_ls_number_parameters 821
_refine_ls_number_reflns 10978
_refine_ls_number_restraints 120
_refine_ls_restrained_S_all 1.011
_refine_ls_R_factor_all 0.0570
_refine_ls_R_factor_gt 0.0402
_refine_ls_shift/su_max 0.001
_refine_ls_shift/su_mean 0.000
_refine_ls_structure_factor_coef Fsqd
_refine_ls_weighting_details 'w=1/[\s^2^(Fo^2^)+(0.0511P)^2^+0.2807P] where P=(Fo^2^+2Fc^2^)/3'
_refine_ls_weighting_scheme calc
_refine_ls_wR_factor_gt 0.0965
_refine_ls_wR_factor_ref 0.1057
_reflns_Friedel_coverage 0.000
_reflns_number_gt 8529
_reflns_number_total 10978
_reflns_threshold_expression 'I > 2\s(I)'
_cod_data_source_file d1cc01691a2.cif
_cod_data_source_block hasj190614a
_cod_depositor_comments 'Adding full bibliography for 7128228--7128235.cif.'
_cod_database_code 7128233
_shelx_shelxl_version_number 2016/6
_chemical_oxdiff_formula 'C63 H53 B F20 Mg N2'
_shelx_space_group_comment
;
The symmetry employed for this shelxl refinement is uniquely defined
by the following loop, which should always be used as a source of
symmetry information in preference to the above space-group names.
They are only intended as comments.
;
_shelx_estimated_absorpt_t_max 0.955
_shelx_estimated_absorpt_t_min 0.844
_reflns_odcompleteness_completeness 99.64
_reflns_odcompleteness_iscentric 1
_reflns_odcompleteness_theta 66.97
_olex2_refinement_description
;
1. Fixed Uiso
 At 1.2 times of:
  All C(H) groups, All C(H,H) groups
 At 1.5 times of:
  All C(H,H,H) groups
2. Restrained distances
 C35-C34 \\sim C36-C35 \\sim C32-C39 \\sim C39-C38A
 with sigma of 0.02
 C37-C36 \\sim C38A-C37
 with sigma of 0.02
 C37-C36A \\sim C38-C37
 with sigma of 0.02
 C36A-C35 \\sim C39-C38
 with sigma of 0.02
3. Uiso/Uaniso restraints and constraints
C37 \\sim C36 \\sim C38 \\sim C36A \\sim C38A: within 4A with sigma of 0.02 and
sigma for terminal atoms of 0.04
4. Rigid body (RIGU) restrains
 C35, C37, C39, C36, C38, C36A, C38A
 with sigma for 1-2 distances of 0.004 and sigma for 1-3 distances of 0.004
5. Others
 Sof(H35A)=Sof(H37A)=Sof(H39A)=Sof(C36A)=Sof(H36C)=Sof(C38A)=Sof(H38A)=
 Sof(H38B)=1-FVAR(1)
 Sof(H35)=Sof(H37)=Sof(H39)=Sof(C36)=Sof(H36A)=Sof(H36B)=Sof(C38)=Sof(H38)=
 FVAR(1)
6.a Ternary CH refined with riding coordinates:
 C12(H12), C15(H15), C24(H24), C27(H27), C32(H32), C34(H34), C35(H35),
 C35(H35A), C39(H39), C39(H39A)
6.b Secondary CH2 refined with riding coordinates:
 C33(H33A,H33B), C36(H36A,H36B), C38A(H38A,H38B)
6.c Aromatic/amide H refined with riding coordinates:
 C3(H3), C8(H8), C9(H9), C10(H10), C20(H20), C21(H21), C22(H22), C37(H37),
 C37(H37A), C38(H38), C36A(H36C)
6.d Idealised Me refined as rotating group:
 C1(H1A,H1B,H1C), C5(H5A,H5B,H5C), C13(H13A,H13B,H13C), C14(H14A,H14B,H14C),
 C16(H16A,H16B,H16C), C17(H17A,H17B,H17C), C25(H25A,H25B,H25C), C26(H26A,H26B,
 H26C), C28(H28A,H28B,H28C), C29(H29A,H29B,H29C)
;
_olex2_date_sample_data_collection 2019-06-14
_olex2_submission_special_instructions 'No special instructions were received'
_oxdiff_exptl_absorpt_empirical_details
;
Empirical correction (ABSPACK) includes:
- Absorption correction using spherical harmonics
- Frame scaling
- Detector area scaling
;
_oxdiff_exptl_absorpt_empirical_full_max 1.783
_oxdiff_exptl_absorpt_empirical_full_min 0.405

loop_
_space_group_symop_operation_xyz
'x, y, z'
'-x, -y, -z'

loop_
_atom_site_label
_atom_site_type_symbol
_atom_site_fract_x
_atom_site_fract_y
_atom_site_fract_z
_atom_site_U_iso_or_equiv
_atom_site_adp_type
_atom_site_occupancy
_atom_site_site_symmetry_order
_atom_site_calc_flag
_atom_site_refinement_flags_posn
_atom_site_refinement_flags_adp
_atom_site_refinement_flags_occupancy
_atom_site_disorder_assembly
_atom_site_disorder_group
Mg1 Mg 0.84804(5) 0.72934(5) 0.73232(3) 0.01997(13) Uani 1 1 d . . . . .
F1 F 0.70640(10) 0.49692(9) 0.77227(6) 0.0235(2) Uani 1 1 d . . . . .
F2 F 0.88934(10) 0.69184(9) 0.83437(6) 0.0238(2) Uani 1 1 d . . . . .
F3 F 1.01475(10) 0.73441(9) 0.97791(7) 0.0296(3) Uani 1 1 d . . . . .
F4 F 0.95660(10) 0.57238(9) 1.05632(6) 0.0256(2) Uani 1 1 d . . . . .
F5 F 0.77994(10) 0.37728(9) 0.99483(6) 0.0237(2) Uani 1 1 d . . . . .
F6 F 0.80896(10) 0.24968(9) 0.87388(7) 0.0277(2) Uani 1 1 d . . . . .
F7 F 0.80115(11) 0.07464(10) 0.92185(8) 0.0357(3) Uani 1 1 d . . . . .
F8 F 0.59145(13) -0.07436(10) 0.94609(7) 0.0361(3) Uani 1 1 d . . . . .
F9 F 0.38860(11) -0.04820(10) 0.91575(7) 0.0329(3) Uani 1 1 d . . . . .
F10 F 0.39667(10) 0.13005(9) 0.87826(7) 0.0259(2) Uani 1 1 d . . . . .
F11 F 0.53537(10) 0.34315(10) 0.97220(6) 0.0251(2) Uani 1 1 d . . . . .
F12 F 0.35849(11) 0.39662(10) 0.98975(6) 0.0285(3) Uani 1 1 d . . . . .
F13 F 0.22820(10) 0.42399(10) 0.87050(7) 0.0302(3) Uani 1 1 d . . . . .
F14 F 0.28184(10) 0.40025(10) 0.73289(6) 0.0263(2) Uani 1 1 d . . . . .
F15 F 0.45357(10) 0.34512(9) 0.71332(6) 0.0230(2) Uani 1 1 d . . . . .
F16 F 0.40840(9) 0.13489(9) 0.72775(6) 0.0240(2) Uani 1 1 d . . . . .
F17 F 0.40084(11) 0.04177(10) 0.59055(7) 0.0322(3) Uani 1 1 d . . . . .
F18 F 0.60521(12) 0.10638(11) 0.53527(7) 0.0358(3) Uani 1 1 d . . . . .
F19 F 0.81803(11) 0.26108(10) 0.62481(7) 0.0318(3) Uani 1 1 d . . . . .
F20 F 0.82623(10) 0.36396(10) 0.75889(7) 0.0278(2) Uani 1 1 d . . . . .
N1 N 0.67765(13) 0.68919(12) 0.68470(9) 0.0188(3) Uani 1 1 d . . . . .
N2 N 0.87848(14) 0.64180(13) 0.65049(9) 0.0212(3) Uani 1 1 d . . . . .
C1 C 0.47684(17) 0.54309(16) 0.61760(12) 0.0253(4) Uani 1 1 d . . . . .
H1A H 0.442980 0.527662 0.661663 0.038 Uiso 1 1 calc GR . . . .
H1B H 0.444427 0.475716 0.579071 0.038 Uiso 1 1 calc GR . . . .
H1C H 0.455078 0.595501 0.597447 0.038 Uiso 1 1 calc GR . . . .
C2 C 0.61244(16) 0.58993(15) 0.64011(10) 0.0198(4) Uani 1 1 d . . . . .
C3 C 0.66321(17) 0.52357(15) 0.61220(10) 0.0215(4) Uani 1 1 d . . . . .
H3 H 0.606994 0.450119 0.590019 0.026 Uiso 1 1 calc R . . . .
C4 C 0.78433(17) 0.54941(15) 0.61216(11) 0.0215(4) Uani 1 1 d . . . . .
C5 C 0.80503(19) 0.46462(17) 0.56436(12) 0.0302(4) Uani 1 1 d . . . . .
H5A H 0.833711 0.491159 0.520992 0.045 Uiso 1 1 calc GR . . . .
H5B H 0.729208 0.397463 0.546809 0.045 Uiso 1 1 calc GR . . . .
H5C H 0.865589 0.450231 0.594271 0.045 Uiso 1 1 calc GR . . . .
C6 C 0.61997(16) 0.75831(15) 0.69664(11) 0.0199(4) Uani 1 1 d . . . . .
C7 C 0.62531(16) 0.82890(16) 0.64810(11) 0.0232(4) Uani 1 1 d . . . . .
C8 C 0.57010(18) 0.89662(17) 0.66025(12) 0.0277(4) Uani 1 1 d . . . . .
H8 H 0.572033 0.944224 0.627679 0.033 Uiso 1 1 calc R . . . .
C9 C 0.51280(19) 0.89520(17) 0.71899(13) 0.0310(4) Uani 1 1 d . . . . .
H9 H 0.474868 0.940929 0.726125 0.037 Uiso 1 1 calc R . . . .
C10 C 0.51077(18) 0.82697(16) 0.76745(12) 0.0263(4) Uani 1 1 d . . . . .
H10 H 0.471398 0.826619 0.807691 0.032 Uiso 1 1 calc R . . . .
C11 C 0.56539(16) 0.75907(15) 0.75814(11) 0.0206(4) Uani 1 1 d . . . . .
C12 C 0.68840(18) 0.83315(17) 0.58349(12) 0.0277(4) Uani 1 1 d . . . . .
H12 H 0.749414 0.806204 0.596372 0.033 Uiso 1 1 calc R . . . .
C13 C 0.6013(2) 0.75851(19) 0.51056(13) 0.0389(5) Uani 1 1 d . . . . .
H13A H 0.568580 0.683040 0.515956 0.058 Uiso 1 1 calc GR . . . .
H13B H 0.643985 0.766579 0.469669 0.058 Uiso 1 1 calc GR . . . .
H13C H 0.535178 0.777786 0.499033 0.058 Uiso 1 1 calc GR . . . .
C14 C 0.7567(2) 0.9493(2) 0.57249(14) 0.0384(5) Uani 1 1 d . . . . .
H14A H 0.698762 0.975370 0.554439 0.058 Uiso 1 1 calc GR . . . .
H14B H 0.805368 0.949310 0.535530 0.058 Uiso 1 1 calc GR . . . .
H14C H 0.809603 0.997092 0.620497 0.058 Uiso 1 1 calc GR . . . .
C15 C 0.57164(18) 0.69110(16) 0.81513(11) 0.0246(4) Uani 1 1 d . . . . .
H15 H 0.573719 0.624636 0.788385 0.030 Uiso 1 1 calc R . . . .
C16 C 0.46407(19) 0.65478(17) 0.85218(12) 0.0285(4) Uani 1 1 d . . . . .
H16A H 0.464062 0.718611 0.882101 0.043 Uiso 1 1 calc GR . . . .
H16B H 0.470161 0.606751 0.884932 0.043 Uiso 1 1 calc GR . . . .
H16C H 0.389042 0.615715 0.813270 0.043 Uiso 1 1 calc GR . . . .
C17 C 0.68845(19) 0.75547(18) 0.87607(12) 0.0291(4) Uani 1 1 d . . . . .
H17A H 0.757187 0.782810 0.852377 0.044 Uiso 1 1 calc GR . . . .
H17B H 0.698374 0.708025 0.908201 0.044 Uiso 1 1 calc GR . . . .
H17C H 0.684511 0.816752 0.906614 0.044 Uiso 1 1 calc GR . . . .
C18 C 0.99484(17) 0.67032(16) 0.63291(11) 0.0244(4) Uani 1 1 d . . . . .
C19 C 1.0205(2) 0.71921(19) 0.57156(12) 0.0317(5) Uani 1 1 d . . . . .
C20 C 1.1350(2) 0.7506(2) 0.55716(14) 0.0414(6) Uani 1 1 d . . . . .
H20 H 1.153118 0.782952 0.515633 0.050 Uiso 1 1 calc R . . . .
C21 C 1.2221(2) 0.7358(2) 0.60146(15) 0.0454(6) Uani 1 1 d . . . . .
H21 H 1.299506 0.757819 0.590538 0.055 Uiso 1 1 calc R . . . .
C22 C 1.1967(2) 0.6888(2) 0.66209(14) 0.0393(5) Uani 1 1 d . . . . .
H22 H 1.257572 0.679414 0.692925 0.047 Uiso 1 1 calc R . . . .
C23 C 1.08317(18) 0.65473(18) 0.67880(12) 0.0287(4) Uani 1 1 d . . . . .
C24 C 0.9283(2) 0.7377(2) 0.52014(14) 0.0431(6) Uani 1 1 d . . . . .
H24 H 0.856290 0.720109 0.542525 0.052 Uiso 1 1 calc R . . . .
C25 C 0.9757(3) 0.8552(3) 0.51160(17) 0.0611(8) Uani 1 1 d . . . . .
H25A H 0.996988 0.903477 0.560931 0.092 Uiso 1 1 calc GR . . . .
H25B H 0.913141 0.862720 0.477884 0.092 Uiso 1 1 calc GR . . . .
H25C H 1.047320 0.874678 0.490496 0.092 Uiso 1 1 calc GR . . . .
C26 C 0.8869(3) 0.6644(3) 0.44175(16) 0.0590(8) Uani 1 1 d . . . . .
H26A H 0.955782 0.681601 0.418096 0.088 Uiso 1 1 calc GR . . . .
H26B H 0.824793 0.676165 0.411142 0.088 Uiso 1 1 calc GR . . . .
H26C H 0.853605 0.588242 0.445661 0.088 Uiso 1 1 calc GR . . . .
C27 C 1.06062(18) 0.60204(19) 0.74576(12) 0.0298(4) Uani 1 1 d . . . . .
H27 H 0.974463 0.579207 0.747976 0.036 Uiso 1 1 calc R . . . .
C28 C 1.1403(2) 0.6828(2) 0.81937(13) 0.0376(5) Uani 1 1 d . . . . .
H28A H 1.225354 0.705835 0.818606 0.056 Uiso 1 1 calc GR . . . .
H28B H 1.122029 0.647955 0.861675 0.056 Uiso 1 1 calc GR . . . .
H28C H 1.124622 0.746253 0.824970 0.056 Uiso 1 1 calc GR . . . .
C29 C 1.0813(2) 0.5007(2) 0.73730(16) 0.0416(6) Uani 1 1 d . . . . .
H29A H 1.026922 0.447997 0.691312 0.062 Uiso 1 1 calc GR . . . .
H29B H 1.065151 0.468270 0.780808 0.062 Uiso 1 1 calc GR . . . .
H29C H 1.165126 0.521103 0.734377 0.062 Uiso 1 1 calc GR . . . .
C30 C 0.91868(19) 0.93269(17) 0.77822(13) 0.0306(4) Uani 1 1 d . . . . .
H30 H 0.836(2) 0.918(2) 0.7626(15) 0.038(7) Uiso 1 1 d . . . . .
C31 C 0.9875(2) 0.91660(18) 0.73417(14) 0.0342(5) Uani 1 1 d . . . . .
H31 H 0.959(3) 0.885(3) 0.6794(18) 0.054(8) Uiso 1 1 d . . . . .
C32 C 1.1167(2) 0.97682(19) 0.77892(15) 0.0376(5) Uani 1 1 d D . . . .
H32 H 1.174746 0.952618 0.761136 0.045 Uiso 1 1 calc R . . . .
C33 C 1.09898(19) 0.96532(18) 0.85815(14) 0.0362(5) Uani 1 1 d . . . . .
H33A H 1.171792 1.014807 0.897858 0.043 Uiso 1 1 calc R . . . .
H33B H 1.070492 0.889621 0.864355 0.043 Uiso 1 1 calc R . . . .
C34 C 0.9994(2) 1.00209(17) 0.85297(13) 0.0323(5) Uani 1 1 d D . . . .
H34 H 0.960104 0.998700 0.896566 0.039 Uiso 1 1 calc R . . . .
C35 C 1.0697(2) 1.11805(18) 0.83719(14) 0.0359(5) Uani 1 1 d D U . . .
H35 H 1.121647 1.171581 0.885049 0.043 Uiso 0.59(2) 1 calc R . P A 1
H35A H 1.122580 1.170497 0.885251 0.043 Uiso 0.41(2) 1 calc R . P A 2
C37 C 1.0292(2) 1.16994(19) 0.72340(15) 0.0403(5) Uani 1 1 d D U . . .
H37 H 0.998681 1.196167 0.684630 0.048 Uiso 0.59(2) 1 calc R . P A 1
H37A H 0.989901 1.195314 0.688417 0.048 Uiso 0.41(2) 1 calc R . P A 2
C39 C 1.14934(19) 1.10006(18) 0.78464(15) 0.0365(5) Uani 1 1 d D U . . .
H39 H 1.236739 1.146636 0.808802 0.044 Uiso 0.59(2) 1 calc R . P A 1
H39A H 1.236825 1.146906 0.808435 0.044 Uiso 0.41(2) 1 calc R . P A 2
C40 C 0.73310(16) 0.42286(15) 0.87888(10) 0.0183(3) Uani 1 1 d . . . . .
C41 C 0.76617(16) 0.50952(15) 0.84297(10) 0.0199(4) Uani 1 1 d . . . . .
C42 C 0.85931(16) 0.61063(15) 0.87462(11) 0.0208(4) Uani 1 1 d . . . . .
C43 C 0.92516(16) 0.63515(15) 0.94708(11) 0.0216(4) Uani 1 1 d . . . . .
C44 C 0.89433(16) 0.55313(16) 0.98592(10) 0.0210(4) Uani 1 1 d . . . . .
C45 C 0.80110(16) 0.45095(15) 0.95194(10) 0.0198(4) Uani 1 1 d . . . . .
C46 C 0.60541(16) 0.20307(15) 0.87557(10) 0.0197(4) Uani 1 1 d . . . . .
C47 C 0.70397(17) 0.18062(16) 0.88751(11) 0.0226(4) Uani 1 1 d . . . . .
C48 C 0.70193(19) 0.09035(17) 0.91133(12) 0.0272(4) Uani 1 1 d . . . . .
C49 C 0.5963(2) 0.01425(16) 0.92278(11) 0.0270(4) Uani 1 1 d . . . . .
C50 C 0.49454(18) 0.02891(16) 0.90923(11) 0.0251(4) Uani 1 1 d . . . . .
C51 C 0.50152(17) 0.12268(16) 0.88780(11) 0.0222(4) Uani 1 1 d . . . . .
C52 C 0.50137(16) 0.33603(14) 0.84144(10) 0.0180(3) Uani 1 1 d . . . . .
C53 C 0.47262(16) 0.35403(15) 0.91076(10) 0.0193(4) Uani 1 1 d . . . . .
C54 C 0.38158(17) 0.38163(15) 0.92108(11) 0.0209(4) Uani 1 1 d . . . . .
C55 C 0.31510(16) 0.39527(15) 0.86096(11) 0.0220(4) Uani 1 1 d . . . . .
C56 C 0.34234(16) 0.38293(15) 0.79166(11) 0.0203(4) Uani 1 1 d . . . . .
C57 C 0.43378(16) 0.35437(14) 0.78349(10) 0.0185(3) Uani 1 1 d . . . . .
C58 C 0.61630(16) 0.25827(15) 0.75049(10) 0.0192(4) Uani 1 1 d . . . . .
C59 C 0.51247(17) 0.17319(15) 0.70365(11) 0.0211(4) Uani 1 1 d . . . . .
C60 C 0.50560(18) 0.12205(16) 0.63234(11) 0.0240(4) Uani 1 1 d . . . . .
C61 C 0.60895(19) 0.15359(16) 0.60470(11) 0.0249(4) Uani 1 1 d . . . . .
C62 C 0.71549(18) 0.23365(16) 0.64982(11) 0.0245(4) Uani 1 1 d . . . . .
C63 C 0.71736(17) 0.28474(16) 0.72021(11) 0.0220(4) Uani 1 1 d . . . . .
B1 B 0.61472(18) 0.30582(17) 0.83724(12) 0.0192(4) Uani 1 1 d . . . . .
C36 C 0.9880(12) 1.1624(11) 0.7933(8) 0.0377(18) Uani 0.59(2) 1 d D U P A 1
H36A H 0.901210 1.111202 0.783857 0.045 Uiso 0.59(2) 1 calc R . P A 1
H36B H 1.002262 1.234347 0.821195 0.045 Uiso 0.59(2) 1 calc R . P A 1
C38 C 1.1151(16) 1.1360(15) 0.7189(7) 0.0386(19) Uani 0.59(2) 1 d D U P A 1
H38 H 1.149762 1.135782 0.676434 0.046 Uiso 0.59(2) 1 calc R . P A 1
C36A C 1.0114(18) 1.1676(19) 0.7946(12) 0.043(3) Uani 0.41(2) 1 d D U P A 2
H36C H 0.963309 1.197115 0.814570 0.052 Uiso 0.41(2) 1 calc R . P A 2
C38A C 1.113(2) 1.130(2) 0.7069(10) 0.037(3) Uani 0.41(2) 1 d D U P A 2
H38A H 1.184105 1.186754 0.694803 0.044 Uiso 0.41(2) 1 calc R . P A 2
H38B H 1.074768 1.065405 0.664786 0.044 Uiso 0.41(2) 1 calc R . P A 2

loop_
_atom_site_aniso_label
_atom_site_aniso_U_11
_atom_site_aniso_U_22
_atom_site_aniso_U_33
_atom_site_aniso_U_23
_atom_site_aniso_U_13
_atom_site_aniso_U_12
Mg1 0.0185(3) 0.0185(3) 0.0216(3) 0.0031(2) 0.0032(2) 0.0080(2)
F1 0.0253(5) 0.0239(6) 0.0202(5) 0.0071(5) 0.0013(4) 0.0107(5)
F2 0.0247(5) 0.0193(5) 0.0277(6) 0.0093(5) 0.0060(4) 0.0089(4)
F3 0.0252(6) 0.0200(6) 0.0331(6) 0.0024(5) 0.0002(5) 0.0037(5)
F4 0.0233(5) 0.0290(6) 0.0217(5) 0.0039(5) -0.0004(4) 0.0115(5)
F5 0.0268(6) 0.0227(6) 0.0220(5) 0.0086(5) 0.0036(4) 0.0113(5)
F6 0.0217(5) 0.0259(6) 0.0370(6) 0.0056(5) 0.0052(5) 0.0131(5)
F7 0.0360(7) 0.0313(7) 0.0467(7) 0.0057(6) 0.0023(6) 0.0247(6)
F8 0.0562(8) 0.0228(6) 0.0365(7) 0.0102(5) 0.0092(6) 0.0240(6)
F9 0.0378(7) 0.0219(6) 0.0361(7) 0.0110(5) 0.0118(6) 0.0082(5)
F10 0.0205(5) 0.0256(6) 0.0332(6) 0.0118(5) 0.0070(5) 0.0102(5)
F11 0.0295(6) 0.0333(6) 0.0175(5) 0.0061(5) 0.0044(4) 0.0190(5)
F12 0.0359(6) 0.0337(6) 0.0239(6) 0.0076(5) 0.0138(5) 0.0204(5)
F13 0.0270(6) 0.0350(7) 0.0394(7) 0.0113(6) 0.0123(5) 0.0214(5)
F14 0.0263(6) 0.0292(6) 0.0286(6) 0.0108(5) 0.0023(5) 0.0173(5)
F15 0.0278(6) 0.0282(6) 0.0178(5) 0.0076(5) 0.0061(4) 0.0161(5)
F16 0.0205(5) 0.0218(5) 0.0250(6) 0.0028(5) 0.0050(4) 0.0061(4)
F17 0.0362(7) 0.0250(6) 0.0249(6) -0.0039(5) 0.0004(5) 0.0090(5)
F18 0.0524(8) 0.0344(7) 0.0233(6) 0.0000(5) 0.0132(6) 0.0226(6)
F19 0.0367(6) 0.0341(7) 0.0337(6) 0.0097(5) 0.0210(5) 0.0197(6)
F20 0.0216(5) 0.0286(6) 0.0297(6) 0.0020(5) 0.0081(5) 0.0087(5)
N1 0.0190(7) 0.0163(7) 0.0214(8) 0.0063(6) 0.0036(6) 0.0079(6)
N2 0.0199(7) 0.0209(8) 0.0226(8) 0.0048(6) 0.0056(6) 0.0088(6)
C1 0.0230(9) 0.0206(9) 0.0298(10) 0.0053(8) 0.0025(8) 0.0089(8)
C2 0.0193(8) 0.0185(9) 0.0203(9) 0.0086(7) 0.0046(7) 0.0060(7)
C3 0.0232(9) 0.0153(8) 0.0216(9) 0.0041(7) 0.0030(7) 0.0054(7)
C4 0.0262(9) 0.0186(9) 0.0215(9) 0.0078(8) 0.0066(7) 0.0104(8)
C5 0.0328(11) 0.0226(10) 0.0346(11) 0.0023(9) 0.0118(9) 0.0120(9)
C6 0.0173(8) 0.0167(8) 0.0244(9) 0.0056(7) 0.0019(7) 0.0070(7)
C7 0.0195(9) 0.0200(9) 0.0274(10) 0.0084(8) 0.0015(7) 0.0068(7)
C8 0.0296(10) 0.0233(10) 0.0336(11) 0.0140(9) 0.0056(8) 0.0132(8)
C9 0.0349(11) 0.0250(10) 0.0386(12) 0.0084(9) 0.0074(9) 0.0186(9)
C10 0.0296(10) 0.0209(9) 0.0300(10) 0.0045(8) 0.0072(8) 0.0132(8)
C11 0.0209(8) 0.0160(8) 0.0240(9) 0.0046(7) 0.0034(7) 0.0080(7)
C12 0.0274(10) 0.0293(11) 0.0312(11) 0.0152(9) 0.0084(8) 0.0142(9)
C13 0.0496(14) 0.0300(12) 0.0310(12) 0.0097(10) 0.0100(10) 0.0113(11)
C14 0.0375(12) 0.0347(12) 0.0378(13) 0.0181(11) 0.0086(10) 0.0085(10)
C15 0.0321(10) 0.0195(9) 0.0274(10) 0.0086(8) 0.0115(8) 0.0139(8)
C16 0.0309(10) 0.0218(10) 0.0320(11) 0.0085(9) 0.0102(9) 0.0096(8)
C17 0.0299(10) 0.0339(11) 0.0313(11) 0.0126(9) 0.0101(9) 0.0191(9)
C18 0.0222(9) 0.0237(9) 0.0258(10) 0.0023(8) 0.0102(8) 0.0086(8)
C19 0.0326(11) 0.0328(11) 0.0279(11) 0.0060(9) 0.0137(9) 0.0114(9)
C20 0.0379(13) 0.0445(14) 0.0342(12) 0.0077(11) 0.0201(10) 0.0081(11)
C21 0.0270(11) 0.0553(16) 0.0437(14) 0.0044(12) 0.0195(10) 0.0075(11)
C22 0.0217(10) 0.0500(15) 0.0406(13) 0.0044(11) 0.0094(9) 0.0121(10)
C23 0.0238(10) 0.0305(11) 0.0317(11) 0.0043(9) 0.0088(8) 0.0122(9)
C24 0.0472(14) 0.0584(16) 0.0372(13) 0.0286(12) 0.0247(11) 0.0264(13)
C25 0.100(3) 0.0591(19) 0.0421(15) 0.0202(15) 0.0274(16) 0.0458(19)
C26 0.0642(19) 0.0502(17) 0.0441(15) 0.0217(14) -0.0008(14) 0.0096(14)
C27 0.0222(9) 0.0368(12) 0.0361(11) 0.0104(10) 0.0074(8) 0.0177(9)
C28 0.0310(11) 0.0485(14) 0.0366(12) 0.0098(11) 0.0082(9) 0.0208(11)
C29 0.0292(11) 0.0392(13) 0.0635(16) 0.0130(12) 0.0108(11) 0.0214(10)
C30 0.0233(10) 0.0230(10) 0.0414(12) 0.0122(9) 0.0044(9) 0.0062(8)
C31 0.0412(12) 0.0194(10) 0.0357(12) 0.0066(9) 0.0077(10) 0.0081(9)
C32 0.0297(11) 0.0297(11) 0.0617(16) 0.0181(11) 0.0192(11) 0.0158(9)
C33 0.0232(10) 0.0254(11) 0.0514(14) 0.0145(10) -0.0015(9) 0.0044(9)
C34 0.0328(11) 0.0242(10) 0.0359(12) 0.0058(9) 0.0086(9) 0.0091(9)
C35 0.0376(12) 0.0210(10) 0.0413(13) 0.0050(9) 0.0013(10) 0.0089(9)
C37 0.0300(11) 0.0277(11) 0.0556(15) 0.0178(11) 0.0011(10) 0.0063(9)
C39 0.0235(10) 0.0259(11) 0.0547(14) 0.0155(11) 0.0039(10) 0.0058(9)
C40 0.0177(8) 0.0196(9) 0.0200(9) 0.0041(7) 0.0050(7) 0.0105(7)
C41 0.0198(8) 0.0230(9) 0.0192(9) 0.0046(7) 0.0039(7) 0.0121(8)
C42 0.0225(9) 0.0197(9) 0.0248(9) 0.0099(8) 0.0089(7) 0.0112(8)
C43 0.0175(8) 0.0176(9) 0.0277(10) 0.0027(8) 0.0049(7) 0.0070(7)
C44 0.0196(8) 0.0252(10) 0.0191(9) 0.0030(8) 0.0021(7) 0.0123(8)
C45 0.0191(8) 0.0220(9) 0.0228(9) 0.0088(8) 0.0071(7) 0.0116(7)
C46 0.0224(9) 0.0204(9) 0.0178(8) 0.0040(7) 0.0028(7) 0.0116(8)
C47 0.0241(9) 0.0204(9) 0.0237(9) 0.0038(8) 0.0037(7) 0.0113(8)
C48 0.0312(10) 0.0260(10) 0.0280(10) 0.0024(8) 0.0010(8) 0.0192(9)
C49 0.0427(12) 0.0187(9) 0.0248(10) 0.0068(8) 0.0057(9) 0.0187(9)
C50 0.0319(10) 0.0178(9) 0.0235(10) 0.0049(8) 0.0071(8) 0.0090(8)
C51 0.0254(9) 0.0217(9) 0.0215(9) 0.0054(8) 0.0035(7) 0.0128(8)
C52 0.0177(8) 0.0149(8) 0.0196(9) 0.0035(7) 0.0033(7) 0.0063(7)
C53 0.0196(8) 0.0197(9) 0.0181(9) 0.0055(7) 0.0027(7) 0.0086(7)
C54 0.0245(9) 0.0190(9) 0.0202(9) 0.0044(7) 0.0096(7) 0.0092(7)
C55 0.0186(8) 0.0185(9) 0.0320(10) 0.0071(8) 0.0080(8) 0.0101(7)
C56 0.0195(8) 0.0181(9) 0.0230(9) 0.0072(7) 0.0025(7) 0.0083(7)
C57 0.0205(8) 0.0164(8) 0.0180(9) 0.0040(7) 0.0057(7) 0.0075(7)
C58 0.0217(9) 0.0185(9) 0.0206(9) 0.0062(7) 0.0047(7) 0.0115(7)
C59 0.0232(9) 0.0205(9) 0.0226(9) 0.0077(8) 0.0071(7) 0.0111(8)
C60 0.0306(10) 0.0195(9) 0.0204(9) 0.0021(8) 0.0012(8) 0.0121(8)
C61 0.0397(11) 0.0223(10) 0.0184(9) 0.0043(8) 0.0093(8) 0.0186(9)
C62 0.0306(10) 0.0247(10) 0.0262(10) 0.0094(8) 0.0131(8) 0.0165(8)
C63 0.0224(9) 0.0210(9) 0.0238(9) 0.0048(8) 0.0052(7) 0.0111(8)
B1 0.0184(9) 0.0195(10) 0.0196(10) 0.0043(8) 0.0021(8) 0.0093(8)
C36 0.030(4) 0.021(3) 0.064(3) 0.014(3) 0.008(3) 0.013(3)
C38 0.028(3) 0.024(3) 0.052(4) 0.010(4) 0.009(3) 0.000(3)
C36A 0.031(6) 0.029(4) 0.062(4) 0.008(4) 0.005(4) 0.009(4)
C38A 0.030(5) 0.030(6) 0.043(5) 0.020(4) 0.003(4) 0.005(4)

loop_
_atom_type_symbol
_atom_type_description
_atom_type_scat_dispersion_real
_atom_type_scat_dispersion_imag
_atom_type_scat_source
C C 0.0181 0.0091 'International Tables Vol C Tables 4.2.6.8 and 6.1.1.4'
H H 0.0000 0.0000 'International Tables Vol C Tables 4.2.6.8 and 6.1.1.4'
B B 0.0090 0.0039 'International Tables Vol C Tables 4.2.6.8 and 6.1.1.4'
F F 0.0727 0.0534 'International Tables Vol C Tables 4.2.6.8 and 6.1.1.4'
Mg Mg 0.1719 0.1771 'International Tables Vol C Tables 4.2.6.8 and 6.1.1.4'
N N 0.0311 0.0180 'International Tables Vol C Tables 4.2.6.8 and 6.1.1.4'

loop_
_exptl_crystal_face_index_h
_exptl_crystal_face_index_k
_exptl_crystal_face_index_l
_exptl_crystal_face_perp_dist
0 -1 2 0.0244
-1 -1 2 0.0390
0 1 -2 0.0188
2 1 -2 0.0490
1 -2 0 0.0486
-1 2 0 0.0354
0 1 1 0.0112
0 1 0 0.0079
0 -1 0 0.0291
2 -1 1 0.0577
-7 4 -4 0.0557
0 -7 -3 0.0277
2 4 7 0.0166

loop_
_geom_angle_atom_site_label_1
_geom_angle_atom_site_label_2
_geom_angle_atom_site_label_3
_geom_angle
_geom_angle_site_symmetry_1
_geom_angle_site_symmetry_3
_geom_angle_publ_flag
F2 Mg1 C30 99.08(6) . . ?
F2 Mg1 C31 110.03(7) . . ?
N1 Mg1 F2 120.28(6) . . ?
N1 Mg1 C30 97.52(7) . . ?
N1 Mg1 C31 113.10(8) . . ?
N2 Mg1 F2 110.35(6) . . ?
N2 Mg1 N1 97.42(7) . . ?
N2 Mg1 C30 133.68(7) . . ?
N2 Mg1 C31 103.64(8) . . ?
C31 Mg1 C30 30.85(7) . . ?
C42 F2 Mg1 144.83(11) . . ?
C2 N1 Mg1 116.99(12) . . ?
C2 N1 C6 118.44(15) . . ?
C6 N1 Mg1 124.55(12) . . ?
C4 N2 Mg1 116.29(12) . . ?
C4 N2 C18 119.30(15) . . ?
C18 N2 Mg1 124.37(13) . . ?
H1A C1 H1B 109.5 . . ?
H1A C1 H1C 109.5 . . ?
H1B C1 H1C 109.5 . . ?
C2 C1 H1A 109.5 . . ?
C2 C1 H1B 109.5 . . ?
C2 C1 H1C 109.5 . . ?
N1 C2 C1 119.97(16) . . ?
N1 C2 C3 123.58(17) . . ?
C3 C2 C1 116.44(17) . . ?
C2 C3 H3 115.0 . . ?
C4 C3 C2 129.98(18) . . ?
C4 C3 H3 115.0 . . ?
N2 C4 C3 124.51(17) . . ?
N2 C4 C5 119.50(17) . . ?
C3 C4 C5 115.99(17) . . ?
C4 C5 H5A 109.5 . . ?
C4 C5 H5B 109.5 . . ?
C4 C5 H5C 109.5 . . ?
H5A C5 H5B 109.5 . . ?
H5A C5 H5C 109.5 . . ?
H5B C5 H5C 109.5 . . ?
C7 C6 N1 118.48(16) . . ?
C7 C6 C11 120.97(16) . . ?
C11 C6 N1 120.46(16) . . ?
C6 C7 C12 121.99(17) . . ?
C8 C7 C6 118.34(18) . . ?
C8 C7 C12 119.66(17) . . ?
C7 C8 H8 119.5 . . ?
C9 C8 C7 120.99(18) . . ?
C9 C8 H8 119.5 . . ?
C8 C9 H9 120.0 . . ?
C8 C9 C10 119.97(18) . . ?
C10 C9 H9 120.0 . . ?
C9 C10 H10 119.4 . . ?
C9 C10 C11 121.15(18) . . ?
C11 C10 H10 119.4 . . ?
C6 C11 C15 120.59(15) . . ?
C10 C11 C6 118.50(17) . . ?
C10 C11 C15 120.85(17) . . ?
C7 C12 H12 107.3 . . ?
C7 C12 C13 111.75(17) . . ?
C7 C12 C14 112.55(18) . . ?
C13 C12 H12 107.3 . . ?
C13 C12 C14 110.43(18) . . ?
C14 C12 H12 107.3 . . ?
C12 C13 H13A 109.5 . . ?
C12 C13 H13B 109.5 . . ?
C12 C13 H13C 109.5 . . ?
H13A C13 H13B 109.5 . . ?
H13A C13 H13C 109.5 . . ?
H13B C13 H13C 109.5 . . ?
C12 C14 H14A 109.5 . . ?
C12 C14 H14B 109.5 . . ?
C12 C14 H14C 109.5 . . ?
H14A C14 H14B 109.5 . . ?
H14A C14 H14C 109.5 . . ?
H14B C14 H14C 109.5 . . ?
C11 C15 H15 108.1 . . ?
C11 C15 C16 113.54(16) . . ?
C11 C15 C17 109.60(16) . . ?
C16 C15 H15 108.1 . . ?
C16 C15 C17 109.26(16) . . ?
C17 C15 H15 108.1 . . ?
C15 C16 H16A 109.5 . . ?
C15 C16 H16B 109.5 . . ?
C15 C16 H16C 109.5 . . ?
H16A C16 H16B 109.5 . . ?
H16A C16 H16C 109.5 . . ?
H16B C16 H16C 109.5 . . ?
C15 C17 H17A 109.5 . . ?
C15 C17 H17B 109.5 . . ?
C15 C17 H17C 109.5 . . ?
H17A C17 H17B 109.5 . . ?
H17A C17 H17C 109.5 . . ?
H17B C17 H17C 109.5 . . ?
C19 C18 N2 118.95(18) . . ?
C23 C18 N2 120.33(18) . . ?
C23 C18 C19 120.63(18) . . ?
C18 C19 C24 122.76(18) . . ?
C20 C19 C18 118.3(2) . . ?
C20 C19 C24 118.9(2) . . ?
C19 C20 H20 119.2 . . ?
C21 C20 C19 121.7(2) . . ?
C21 C20 H20 119.2 . . ?
C20 C21 H21 120.2 . . ?
C20 C21 C22 119.7(2) . . ?
C22 C21 H21 120.2 . . ?
C21 C22 H22 119.4 . . ?
C21 C22 C23 121.2(2) . . ?
C23 C22 H22 119.4 . . ?
C18 C23 C27 123.01(17) . . ?
C22 C23 C18 118.5(2) . . ?
C22 C23 C27 118.5(2) . . ?
C19 C24 H24 108.0 . . ?
C19 C24 C25 112.7(2) . . ?
C19 C24 C26 112.0(2) . . ?
C25 C24 H24 108.0 . . ?
C26 C24 H24 108.0 . . ?
C26 C24 C25 108.0(2) . . ?
C24 C25 H25A 109.5 . . ?
C24 C25 H25B 109.5 . . ?
C24 C25 H25C 109.5 . . ?
H25A C25 H25B 109.5 . . ?
H25A C25 H25C 109.5 . . ?
H25B C25 H25C 109.5 . . ?
C24 C26 H26A 109.5 . . ?
C24 C26 H26B 109.5 . . ?
C24 C26 H26C 109.5 . . ?
H26A C26 H26B 109.5 . . ?
H26A C26 H26C 109.5 . . ?
H26B C26 H26C 109.5 . . ?
C23 C27 H27 108.1 . . ?
C23 C27 C28 110.97(19) . . ?
C23 C27 C29 111.43(18) . . ?
C28 C27 H27 108.1 . . ?
C28 C27 C29 110.11(18) . . ?
C29 C27 H27 108.1 . . ?
C27 C28 H28A 109.5 . . ?
C27 C28 H28B 109.5 . . ?
C27 C28 H28C 109.5 . . ?
H28A C28 H28B 109.5 . . ?
H28A C28 H28C 109.5 . . ?
H28B C28 H28C 109.5 . . ?
C27 C29 H29A 109.5 . . ?
C27 C29 H29B 109.5 . . ?
C27 C29 H29C 109.5 . . ?
H29A C29 H29B 109.5 . . ?
H29A C29 H29C 109.5 . . ?
H29B C29 H29C 109.5 . . ?
Mg1 C30 H30 87.5(16) . . ?
C31 C30 Mg1 69.99(13) . . ?
C31 C30 H30 126.6(16) . . ?
C31 C30 C34 108.04(19) . . ?
C34 C30 Mg1 126.31(14) . . ?
C34 C30 H30 123.8(16) . . ?
Mg1 C31 H31 78.8(18) . . ?
C30 C31 Mg1 79.16(14) . . ?
C30 C31 H31 124.5(18) . . ?
C30 C31 C32 107.3(2) . . ?
C32 C31 Mg1 125.18(15) . . ?
C32 C31 H31 126.9(17) . . ?
C31 C32 H32 116.2 . . ?
C31 C32 C33 100.65(17) . . ?
C31 C32 C39 104.29(18) . . ?
C33 C32 H32 116.2 . . ?
C33 C32 C39 100.8(2) . . ?
C39 C32 H32 116.2 . . ?
C32 C33 H33A 112.8 . . ?
C32 C33 H33B 112.9 . . ?
C32 C33 C34 94.40(17) . . ?
H33A C33 H33B 110.3 . . ?
C34 C33 H33A 112.9 . . ?
C34 C33 H33B 112.8 . . ?
C30 C34 C33 100.76(18) . . ?
C30 C34 H34 116.3 . . ?
C30 C34 C35 104.68(18) . . ?
C33 C34 H34 116.3 . . ?
C33 C34 C35 99.90(17) . . ?
C35 C34 H34 116.3 . . ?
C34 C35 H35 110.4 . . ?
C34 C35 H35A 109.6 . . ?
C34 C35 C36 115.2(5) . . ?
C39 C35 C34 102.84(17) . . ?
C39 C35 H35 110.4 . . ?
C39 C35 H35A 109.6 . . ?
C39 C35 C36 107.4(5) . . ?
C36 C35 H35 110.4 . . ?
C36A C35 C34 122.7(9) . . ?
C36A C35 H35A 109.6 . . ?
C36A C35 C39 101.4(9) . . ?
C36 C37 H37 123.1 . . ?
C38 C37 H37 123.1 . . ?
C38 C37 C36 113.8(5) . . ?
C36A C37 H37A 123.5 . . ?
C36A C37 C38A 113.1(7) . . ?
C38A C37 H37A 123.5 . . ?
C32 C39 H39 110.2 . . ?
C32 C39 H39A 110.5 . . ?
C32 C39 C38A 115.0(10) . . ?
C35 C39 C32 102.49(17) . . ?
C35 C39 H39 110.2 . . ?
C35 C39 H39A 110.5 . . ?
C35 C39 C38A 107.6(8) . . ?
C38 C39 C32 120.0(7) . . ?
C38 C39 C35 102.9(6) . . ?
C38 C39 H39 110.2 . . ?
C38A C39 H39A 110.5 . . ?
C41 C40 B1 119.95(16) . . ?
C45 C40 C41 113.00(17) . . ?
C45 C40 B1 126.74(16) . . ?
F1 C41 C40 120.61(17) . . ?
F1 C41 C42 115.49(16) . . ?
C42 C41 C40 123.90(17) . . ?
C41 C42 F2 120.55(17) . . ?
C41 C42 C43 121.33(17) . . ?
C43 C42 F2 118.12(17) . . ?
F3 C43 C42 120.96(17) . . ?
F3 C43 C44 121.85(17) . . ?
C42 C43 C44 117.19(18) . . ?
F4 C44 C43 119.56(17) . . ?
F4 C44 C45 120.21(17) . . ?
C43 C44 C45 120.22(17) . . ?
F5 C45 C40 120.70(17) . . ?
F5 C45 C44 114.99(16) . . ?
C44 C45 C40 124.31(17) . . ?
C47 C46 B1 119.74(16) . . ?
C51 C46 C47 113.00(17) . . ?
C51 C46 B1 126.49(15) . . ?
F6 C47 C46 118.93(16) . . ?
F6 C47 C48 116.51(16) . . ?
C48 C47 C46 124.55(18) . . ?
F7 C48 C47 121.01(19) . . ?
F7 C48 C49 119.53(18) . . ?
C49 C48 C47 119.45(17) . . ?
F8 C49 C48 120.89(18) . . ?
F8 C49 C50 119.96(19) . . ?
C50 C49 C48 119.15(18) . . ?
F9 C50 C49 119.87(18) . . ?
F9 C50 C51 120.62(17) . . ?
C49 C50 C51 119.51(19) . . ?
F10 C51 C46 121.34(16) . . ?
F10 C51 C50 114.41(17) . . ?
C50 C51 C46 124.25(17) . . ?
C53 C52 B1 119.19(16) . . ?
C57 C52 C53 113.52(15) . . ?
C57 C52 B1 127.11(16) . . ?
F11 C53 C52 119.25(15) . . ?
F11 C53 C54 116.62(16) . . ?
C54 C53 C52 124.12(17) . . ?
F12 C54 C53 120.62(17) . . ?
F12 C54 C55 119.77(16) . . ?
C55 C54 C53 119.60(17) . . ?
F13 C55 C54 120.17(17) . . ?
F13 C55 C56 120.77(17) . . ?
C54 C55 C56 119.02(16) . . ?
F14 C56 C55 119.98(15) . . ?
F14 C56 C57 120.39(16) . . ?
C55 C56 C57 119.62(17) . . ?
F15 C57 C52 121.20(15) . . ?
F15 C57 C56 114.78(16) . . ?
C56 C57 C52 124.03(17) . . ?
C59 C58 B1 119.84(15) . . ?
C63 C58 C59 113.32(17) . . ?
C63 C58 B1 126.27(17) . . ?
F16 C59 C58 119.67(16) . . ?
F16 C59 C60 115.49(17) . . ?
C60 C59 C58 124.84(17) . . ?
F17 C60 C59 120.75(17) . . ?
F17 C60 C61 120.19(17) . . ?
C59 C60 C61 119.06(18) . . ?
F18 C61 C60 120.61(19) . . ?
F18 C61 C62 120.66(18) . . ?
C62 C61 C60 118.73(17) . . ?
F19 C62 C61 119.16(17) . . ?
F19 C62 C63 120.71(19) . . ?
C61 C62 C63 120.13(17) . . ?
F20 C63 C58 121.10(17) . . ?
F20 C63 C62 115.09(16) . . ?
C62 C63 C58 123.81(19) . . ?
C40 B1 C52 102.10(14) . . ?
C46 B1 C40 114.54(15) . . ?
C46 B1 C52 113.72(15) . . ?
C46 B1 C58 100.30(14) . . ?
C58 B1 C40 113.78(15) . . ?
C58 B1 C52 112.98(15) . . ?
C35 C36 H36A 111.4 . . ?
C35 C36 H36B 111.4 . . ?
C37 C36 C35 101.9(7) . . ?
C37 C36 H36A 111.4 . . ?
C37 C36 H36B 111.4 . . ?
H36A C36 H36B 109.3 . . ?
C37 C38 C39 114.0(9) . . ?
C37 C38 H38 123.0 . . ?
C39 C38 H38 123.0 . . ?
C35 C36A H36C 122.1 . . ?
C37 C36A C35 115.8(14) . . ?
C37 C36A H36C 122.1 . . ?
C37 C38A C39 101.6(10) . . ?
C37 C38A H38A 111.5 . . ?
C37 C38A H38B 111.5 . . ?
C39 C38A H38A 111.5 . . ?
C39 C38A H38B 111.5 . . ?
H38A C38A H38B 109.3 . . ?

loop_
_geom_bond_atom_site_label_1
_geom_bond_atom_site_label_2
_geom_bond_distance
_geom_bond_site_symmetry_2
_geom_bond_publ_flag
Mg1 F2 2.0742(12) . ?
Mg1 N1 1.9922(16) . ?
Mg1 N2 1.9921(16) . ?
Mg1 C30 2.555(2) . ?
Mg1 C31 2.444(2) . ?
F1 C41 1.354(2) . ?
F2 C42 1.388(2) . ?
F3 C43 1.335(2) . ?
F4 C44 1.342(2) . ?
F5 C45 1.344(2) . ?
F6 C47 1.349(2) . ?
F7 C48 1.346(2) . ?
F8 C49 1.343(2) . ?
F9 C50 1.347(2) . ?
F10 C51 1.352(2) . ?
F11 C53 1.348(2) . ?
F12 C54 1.349(2) . ?
F13 C55 1.338(2) . ?
F14 C56 1.341(2) . ?
F15 C57 1.353(2) . ?
F16 C59 1.356(2) . ?
F17 C60 1.341(2) . ?
F18 C61 1.341(2) . ?
F19 C62 1.351(2) . ?
F20 C63 1.349(2) . ?
N1 C2 1.339(2) . ?
N1 C6 1.442(2) . ?
N2 C4 1.332(3) . ?
N2 C18 1.444(2) . ?
C1 H1A 0.9800 . ?
C1 H1B 0.9800 . ?
C1 H1C 0.9800 . ?
C1 C2 1.510(3) . ?
C2 C3 1.411(3) . ?
C3 H3 0.9500 . ?
C3 C4 1.408(3) . ?
C4 C5 1.510(3) . ?
C5 H5A 0.9800 . ?
C5 H5B 0.9800 . ?
C5 H5C 0.9800 . ?
C6 C7 1.407(3) . ?
C6 C11 1.410(3) . ?
C7 C8 1.401(3) . ?
C7 C12 1.520(3) . ?
C8 H8 0.9500 . ?
C8 C9 1.384(3) . ?
C9 H9 0.9500 . ?
C9 C10 1.388(3) . ?
C10 H10 0.9500 . ?
C10 C11 1.391(3) . ?
C11 C15 1.524(3) . ?
C12 H12 1.0000 . ?
C12 C13 1.520(3) . ?
C12 C14 1.537(3) . ?
C13 H13A 0.9800 . ?
C13 H13B 0.9800 . ?
C13 H13C 0.9800 . ?
C14 H14A 0.9800 . ?
C14 H14B 0.9800 . ?
C14 H14C 0.9800 . ?
C15 H15 1.0000 . ?
C15 C16 1.529(3) . ?
C15 C17 1.532(3) . ?
C16 H16A 0.9800 . ?
C16 H16B 0.9800 . ?
C16 H16C 0.9800 . ?
C17 H17A 0.9800 . ?
C17 H17B 0.9800 . ?
C17 H17C 0.9800 . ?
C18 C19 1.408(3) . ?
C18 C23 1.405(3) . ?
C19 C20 1.394(3) . ?
C19 C24 1.518(3) . ?
C20 H20 0.9500 . ?
C20 C21 1.373(4) . ?
C21 H21 0.9500 . ?
C21 C22 1.383(4) . ?
C22 H22 0.9500 . ?
C22 C23 1.397(3) . ?
C23 C27 1.524(3) . ?
C24 H24 1.0000 . ?
C24 C25 1.528(4) . ?
C24 C26 1.526(4) . ?
C25 H25A 0.9800 . ?
C25 H25B 0.9800 . ?
C25 H25C 0.9800 . ?
C26 H26A 0.9800 . ?
C26 H26B 0.9800 . ?
C26 H26C 0.9800 . ?
C27 H27 1.0000 . ?
C27 C28 1.530(3) . ?
C27 C29 1.532(3) . ?
C28 H28A 0.9800 . ?
C28 H28B 0.9800 . ?
C28 H28C 0.9800 . ?
C29 H29A 0.9800 . ?
C29 H29B 0.9800 . ?
C29 H29C 0.9800 . ?
C30 H30 0.96(3) . ?
C30 C31 1.334(3) . ?
C30 C34 1.503(3) . ?
C31 H31 0.99(3) . ?
C31 C32 1.512(3) . ?
C32 H32 1.0000 . ?
C32 C33 1.530(4) . ?
C32 C39 1.572(3) . ?
C33 H33A 0.9900 . ?
C33 H33B 0.9900 . ?
C33 C34 1.536(3) . ?
C34 H34 1.0000 . ?
C34 C35 1.573(3) . ?
C35 H35 1.0000 . ?
C35 H35A 1.0000 . ?
C35 C39 1.560(3) . ?
C35 C36 1.589(10) . ?
C35 C36A 1.428(16) . ?
C37 H37 0.9500 . ?
C37 H37A 0.9500 . ?
C37 C36 1.459(14) . ?
C37 C38 1.358(15) . ?
C37 C36A 1.37(2) . ?
C37 C38A 1.43(2) . ?
C39 H39 1.0000 . ?
C39 H39A 1.0000 . ?
C39 C38 1.451(12) . ?
C39 C38A 1.605(13) . ?
C40 C41 1.396(3) . ?
C40 C45 1.391(3) . ?
C40 B1 1.653(3) . ?
C41 C42 1.369(3) . ?
C42 C43 1.378(3) . ?
C43 C44 1.379(3) . ?
C44 C45 1.386(3) . ?
C46 C47 1.395(2) . ?
C46 C51 1.389(3) . ?
C46 B1 1.651(3) . ?
C47 C48 1.380(3) . ?
C48 C49 1.372(3) . ?
C49 C50 1.372(3) . ?
C50 C51 1.388(3) . ?
C52 C53 1.397(3) . ?
C52 C57 1.387(3) . ?
C52 B1 1.656(2) . ?
C53 C54 1.382(2) . ?
C54 C55 1.373(3) . ?
C55 C56 1.378(3) . ?
C56 C57 1.386(2) . ?
C58 C59 1.391(3) . ?
C58 C63 1.389(3) . ?
C58 B1 1.652(3) . ?
C59 C60 1.379(3) . ?
C60 C61 1.383(3) . ?
C61 C62 1.373(3) . ?
C62 C63 1.384(3) . ?
C36 H36A 0.9900 . ?
C36 H36B 0.9900 . ?
C38 H38 0.9500 . ?
C36A H36C 0.9500 . ?
C38A H38A 0.9900 . ?
C38A H38B 0.9900 . ?

loop_
_geom_torsion_atom_site_label_1
_geom_torsion_atom_site_label_2
_geom_torsion_atom_site_label_3
_geom_torsion_atom_site_label_4
_geom_torsion
_geom_torsion_site_symmetry_1
_geom_torsion_site_symmetry_2
_geom_torsion_site_symmetry_3
_geom_torsion_site_symmetry_4
_geom_torsion_publ_flag
Mg1 F2 C42 C41 -1.0(3) . . . . ?
Mg1 F2 C42 C43 179.52(12) . . . . ?
Mg1 N1 C2 C1 164.90(13) . . . . ?
Mg1 N1 C2 C3 -14.6(2) . . . . ?
Mg1 N1 C6 C7 90.5(2) . . . . ?
Mg1 N1 C6 C11 -86.0(2) . . . . ?
Mg1 N2 C4 C3 16.6(2) . . . . ?
Mg1 N2 C4 C5 -163.70(14) . . . . ?
Mg1 N2 C18 C19 -100.7(2) . . . . ?
Mg1 N2 C18 C23 75.9(2) . . . . ?
Mg1 C30 C31 C32 -123.70(17) . . . . ?
Mg1 C30 C34 C33 46.3(2) . . . . ?
Mg1 C30 C34 C35 149.61(15) . . . . ?
Mg1 C31 C32 C33 -55.7(2) . . . . ?
Mg1 C31 C32 C39 -159.88(16) . . . . ?
F1 C41 C42 F2 -1.4(2) . . . . ?
F1 C41 C42 C43 178.08(15) . . . . ?
F2 C42 C43 F3 0.5(2) . . . . ?
F2 C42 C43 C44 -179.61(15) . . . . ?
F3 C43 C44 F4 -0.9(2) . . . . ?
F3 C43 C44 C45 -179.73(15) . . . . ?
F4 C44 C45 F5 0.5(2) . . . . ?
F4 C44 C45 C40 -178.77(15) . . . . ?
F6 C47 C48 F7 1.5(3) . . . . ?
F6 C47 C48 C49 -176.95(18) . . . . ?
F7 C48 C49 F8 1.6(3) . . . . ?
F7 C48 C49 C50 -177.60(18) . . . . ?
F8 C49 C50 F9 -3.3(3) . . . . ?
F8 C49 C50 C51 177.65(17) . . . . ?
F9 C50 C51 F10 2.9(3) . . . . ?
F9 C50 C51 C46 -176.12(18) . . . . ?
F11 C53 C54 F12 0.1(3) . . . . ?
F11 C53 C54 C55 179.23(17) . . . . ?
F12 C54 C55 F13 0.4(3) . . . . ?
F12 C54 C55 C56 178.01(17) . . . . ?
F13 C55 C56 F14 0.3(3) . . . . ?
F13 C55 C56 C57 179.23(17) . . . . ?
F14 C56 C57 F15 -0.7(3) . . . . ?
F14 C56 C57 C52 179.39(17) . . . . ?
F16 C59 C60 F17 1.5(3) . . . . ?
F16 C59 C60 C61 -177.58(16) . . . . ?
F17 C60 C61 F18 1.7(3) . . . . ?
F17 C60 C61 C62 -177.94(17) . . . . ?
F18 C61 C62 F19 -3.0(3) . . . . ?
F18 C61 C62 C63 177.44(17) . . . . ?
F19 C62 C63 F20 2.1(3) . . . . ?
F19 C62 C63 C58 -177.81(17) . . . . ?
N1 C2 C3 C4 -12.4(3) . . . . ?
N1 C6 C7 C8 -179.45(18) . . . . ?
N1 C6 C7 C12 0.7(3) . . . . ?
N1 C6 C11 C10 -179.97(18) . . . . ?
N1 C6 C11 C15 3.0(3) . . . . ?
N2 C18 C19 C20 177.30(19) . . . . ?
N2 C18 C19 C24 -3.5(3) . . . . ?
N2 C18 C23 C22 -176.63(19) . . . . ?
N2 C18 C23 C27 3.6(3) . . . . ?
C1 C2 C3 C4 168.09(19) . . . . ?
C2 N1 C6 C7 -91.2(2) . . . . ?
C2 N1 C6 C11 92.3(2) . . . . ?
C2 C3 C4 N2 11.2(3) . . . . ?
C2 C3 C4 C5 -168.53(19) . . . . ?
C4 N2 C18 C19 81.8(2) . . . . ?
C4 N2 C18 C23 -101.6(2) . . . . ?
C6 N1 C2 C1 -13.5(2) . . . . ?
C6 N1 C2 C3 166.96(17) . . . . ?
C6 C7 C8 C9 0.7(3) . . . . ?
C6 C7 C12 C13 93.3(2) . . . . ?
C6 C7 C12 C14 -141.8(2) . . . . ?
C6 C11 C15 C16 -151.10(18) . . . . ?
C6 C11 C15 C17 86.4(2) . . . . ?
C7 C6 C11 C10 3.5(3) . . . . ?
C7 C6 C11 C15 -173.51(18) . . . . ?
C7 C8 C9 C10 0.8(3) . . . . ?
C8 C7 C12 C13 -86.5(2) . . . . ?
C8 C7 C12 C14 38.4(3) . . . . ?
C8 C9 C10 C11 -0.1(3) . . . . ?
C9 C10 C11 C6 -2.0(3) . . . . ?
C9 C10 C11 C15 175.0(2) . . . . ?
C10 C11 C15 C16 31.9(3) . . . . ?
C10 C11 C15 C17 -90.6(2) . . . . ?
C11 C6 C7 C8 -2.9(3) . . . . ?
C11 C6 C7 C12 177.28(18) . . . . ?
C12 C7 C8 C9 -179.5(2) . . . . ?
C18 N2 C4 C3 -165.64(18) . . . . ?
C18 N2 C4 C5 14.0(3) . . . . ?
C18 C19 C20 C21 -0.6(4) . . . . ?
C18 C19 C24 C25 127.6(2) . . . . ?
C18 C19 C24 C26 -110.4(2) . . . . ?
C18 C23 C27 C28 -115.5(2) . . . . ?
C18 C23 C27 C29 121.4(2) . . . . ?
C19 C18 C23 C22 0.0(3) . . . . ?
C19 C18 C23 C27 -179.8(2) . . . . ?
C19 C20 C21 C22 0.0(4) . . . . ?
C20 C19 C24 C25 -53.2(3) . . . . ?
C20 C19 C24 C26 68.8(3) . . . . ?
C20 C21 C22 C23 0.7(4) . . . . ?
C21 C22 C23 C18 -0.6(4) . . . . ?
C21 C22 C23 C27 179.1(2) . . . . ?
C22 C23 C27 C28 64.7(2) . . . . ?
C22 C23 C27 C29 -58.4(3) . . . . ?
C23 C18 C19 C20 0.7(3) . . . . ?
C23 C18 C19 C24 179.8(2) . . . . ?
C24 C19 C20 C21 -179.9(3) . . . . ?
C30 C31 C32 C33 33.1(2) . . . . ?
C30 C31 C32 C39 -71.1(2) . . . . ?
C30 C34 C35 C39 -66.6(2) . . . . ?
C30 C34 C35 C36 49.9(6) . . . . ?
C30 C34 C35 C36A 46.2(11) . . . . ?
C31 C30 C34 C33 -31.8(2) . . . . ?
C31 C30 C34 C35 71.6(2) . . . . ?
C31 C32 C33 C34 -48.94(19) . . . . ?
C31 C32 C39 C35 68.8(2) . . . . ?
C31 C32 C39 C38 -44.3(8) . . . . ?
C31 C32 C39 C38A -47.6(9) . . . . ?
C32 C33 C34 C30 48.57(19) . . . . ?
C32 C33 C34 C35 -58.6(2) . . . . ?
C32 C39 C38 C37 112.0(11) . . . . ?
C32 C39 C38A C37 118.3(13) . . . . ?
C33 C32 C39 C35 -35.3(2) . . . . ?
C33 C32 C39 C38 -148.3(7) . . . . ?
C33 C32 C39 C38A -151.7(9) . . . . ?
C33 C34 C35 C39 37.4(2) . . . . ?
C33 C34 C35 C36 153.9(6) . . . . ?
C33 C34 C35 C36A 150.2(11) . . . . ?
C34 C30 C31 Mg1 122.97(16) . . . . ?
C34 C30 C31 C32 -0.7(2) . . . . ?
C34 C35 C39 C32 -1.4(2) . . . . ?
C34 C35 C39 C38 123.8(8) . . . . ?
C34 C35 C39 C38A 120.2(12) . . . . ?
C34 C35 C36 C37 -115.9(6) . . . . ?
C34 C35 C36A C37 -105.5(14) . . . . ?
C35 C39 C38 C37 -0.9(14) . . . . ?
C35 C39 C38A C37 4.9(18) . . . . ?
C39 C32 C33 C34 58.01(19) . . . . ?
C39 C35 C36 C37 -2.1(9) . . . . ?
C39 C35 C36A C37 7.9(18) . . . . ?
C40 C41 C42 F2 177.86(15) . . . . ?
C40 C41 C42 C43 -2.6(3) . . . . ?
C41 C40 C45 F5 179.19(14) . . . . ?
C41 C40 C45 C44 -1.5(2) . . . . ?
C41 C40 B1 C46 165.81(15) . . . . ?
C41 C40 B1 C52 -70.83(19) . . . . ?
C41 C40 B1 C58 51.2(2) . . . . ?
C41 C42 C43 F3 -179.03(15) . . . . ?
C41 C42 C43 C44 0.9(3) . . . . ?
C42 C43 C44 F4 179.17(15) . . . . ?
C42 C43 C44 C45 0.4(2) . . . . ?
C43 C44 C45 F5 179.35(15) . . . . ?
C43 C44 C45 C40 0.0(3) . . . . ?
C45 C40 C41 F1 -177.94(14) . . . . ?
C45 C40 C41 C42 2.8(2) . . . . ?
C45 C40 B1 C46 -21.0(2) . . . . ?
C45 C40 B1 C52 102.36(18) . . . . ?
C45 C40 B1 C58 -135.58(17) . . . . ?
C46 C47 C48 F7 -179.74(18) . . . . ?
C46 C47 C48 C49 1.8(3) . . . . ?
C47 C46 C51 F10 -179.37(16) . . . . ?
C47 C46 C51 C50 -0.4(3) . . . . ?
C47 C46 B1 C40 -52.3(2) . . . . ?
C47 C46 B1 C52 -169.14(17) . . . . ?
C47 C46 B1 C58 70.0(2) . . . . ?
C47 C48 C49 F8 -179.86(18) . . . . ?
C47 C48 C49 C50 0.9(3) . . . . ?
C48 C49 C50 F9 175.95(18) . . . . ?
C48 C49 C50 C51 -3.1(3) . . . . ?
C49 C50 C51 F10 -178.03(17) . . . . ?
C49 C50 C51 C46 2.9(3) . . . . ?
C51 C46 C47 F6 176.71(16) . . . . ?
C51 C46 C47 C48 -2.0(3) . . . . ?
C51 C46 B1 C40 138.54(18) . . . . ?
C51 C46 B1 C52 21.7(3) . . . . ?
C51 C46 B1 C58 -99.2(2) . . . . ?
C52 C53 C54 F12 179.32(17) . . . . ?
C52 C53 C54 C55 -1.5(3) . . . . ?
C53 C52 C57 F15 177.21(16) . . . . ?
C53 C52 C57 C56 -2.8(3) . . . . ?
C53 C52 B1 C40 -71.4(2) . . . . ?
C53 C52 B1 C46 52.5(2) . . . . ?
C53 C52 B1 C58 166.02(16) . . . . ?
C53 C54 C55 F13 -178.74(17) . . . . ?
C53 C54 C55 C56 -1.2(3) . . . . ?
C54 C55 C56 F14 -177.27(17) . . . . ?
C54 C55 C56 C57 1.7(3) . . . . ?
C55 C56 C57 F15 -179.59(16) . . . . ?
C55 C56 C57 C52 0.5(3) . . . . ?
C57 C52 C53 F11 -177.38(16) . . . . ?
C57 C52 C53 C54 3.4(3) . . . . ?
C57 C52 B1 C40 103.3(2) . . . . ?
C57 C52 B1 C46 -132.78(19) . . . . ?
C57 C52 B1 C58 -19.3(3) . . . . ?
C58 C59 C60 F17 -178.79(17) . . . . ?
C58 C59 C60 C61 2.2(3) . . . . ?
C59 C58 C63 F20 -178.61(16) . . . . ?
C59 C58 C63 C62 1.3(3) . . . . ?
C59 C58 B1 C40 -166.92(15) . . . . ?
C59 C58 B1 C46 70.31(19) . . . . ?
C59 C58 B1 C52 -51.1(2) . . . . ?
C59 C60 C61 F18 -179.27(17) . . . . ?
C59 C60 C61 C62 1.1(3) . . . . ?
C60 C61 C62 F19 176.60(16) . . . . ?
C60 C61 C62 C63 -2.9(3) . . . . ?
C61 C62 C63 F20 -178.38(17) . . . . ?
C61 C62 C63 C58 1.7(3) . . . . ?
C63 C58 C59 F16 176.47(15) . . . . ?
C63 C58 C59 C60 -3.3(3) . . . . ?
C63 C58 B1 C40 22.3(2) . . . . ?
C63 C58 B1 C46 -100.4(2) . . . . ?
C63 C58 B1 C52 138.15(18) . . . . ?
B1 C40 C41 F1 -3.9(2) . . . . ?
B1 C40 C41 C42 176.89(15) . . . . ?
B1 C40 C45 F5 5.6(2) . . . . ?
B1 C40 C45 C44 -175.12(16) . . . . ?
B1 C46 C47 F6 6.1(3) . . . . ?
B1 C46 C47 C48 -172.57(18) . . . . ?
B1 C46 C51 F10 -9.5(3) . . . . ?
B1 C46 C51 C50 169.44(18) . . . . ?
B1 C52 C53 F11 -2.0(3) . . . . ?
B1 C52 C53 C54 178.76(18) . . . . ?
B1 C52 C57 F15 2.3(3) . . . . ?
B1 C52 C57 C56 -177.78(18) . . . . ?
B1 C58 C59 F16 4.6(2) . . . . ?
B1 C58 C59 C60 -175.16(17) . . . . ?
B1 C58 C63 F20 -7.3(3) . . . . ?
B1 C58 C63 C62 172.58(17) . . . . ?
C36 C35 C39 C32 -123.4(6) . . . . ?
C36 C35 C39 C38 1.8(10) . . . . ?
C36 C37 C38 C39 -0.5(16) . . . . ?
C38 C37 C36 C35 1.6(12) . . . . ?
C36A C35 C39 C32 -129.1(10) . . . . ?
C36A C35 C39 C38A -7.4(16) . . . . ?
C36A C37 C38A C39 0(2) . . . . ?
C38A C37 C36A C35 -5(2) . . . . ?

loop_
_exptl_oxdiff_crystal_face_indexfrac_h
_exptl_oxdiff_crystal_face_indexfrac_k
_exptl_oxdiff_crystal_face_indexfrac_l
_exptl_oxdiff_crystal_face_x
_exptl_oxdiff_crystal_face_y
_exptl_oxdiff_crystal_face_z
0.0021 -0.9998 1.9977 0.0156 -0.0321 -0.1861
-0.9986 -0.9997 1.9982 0.1035 -0.1390 -0.1729
-0.0021 0.9998 -1.9977 -0.0156 0.0321 0.1861
1.9993 0.9996 -1.9986 -0.1914 0.2459 0.1596
1.0011 -2.0017 0.0007 -0.1665 -0.1154 -0.0978
-1.0011 2.0017 -0.0007 0.1665 0.1154 0.0978
0.0007 1.0013 0.9980 0.0667 0.1506 -0.0296
-0.0002 1.0008 -0.0006 0.0393 0.1111 0.0423
0.0002 -1.0008 0.0006 -0.0393 -0.1111 -0.0423
2.0025 -1.0005 0.9983 -0.1877 0.1422 -0.1407
-7.3222 3.5790 -3.5546 0.6858 -0.5249 0.5042
-0.3495 -6.9910 -3.2335 -0.3326 -0.9413 -0.0574
1.5710 4.3698 6.7721 0.2199 0.9200 -0.3243
